data_4119858
loop_
_publ_author_name
'Thomas L. Gianetti'
'Robert G. Bergman'
'John Arnold'

_publ_section_title
;
 Dis-assembly of a Benzylic CF3 Group Mediated by a Niobium(III) Imido
 Complex
;
_journal_name_full 'Journal of the American Chemical Society'
_journal_page_first 8145
_journal_page_last 8148
_journal_paper_doi 10.1021/ja4033007
_journal_volume 135
_journal_year 2013
_chemical_formula_moiety 'C41 H54 F6 N3 Nb'
_chemical_formula_sum 'C41 H54 F6 N3 Nb'
_chemical_formula_weight 795.78
_chemical_name_common 'Complex 2b'
_chemical_temperature_decomposition 476(1)
_space_group_IT_number 61
_symmetry_cell_setting orthorhombic
_symmetry_space_group_name_Hall '-P 2ac 2ab'
_symmetry_space_group_name_H-M 'P b c a'
_atom_sites_solution_hydrogens geom
_atom_sites_solution_primary direct
_atom_sites_solution_secondary difmap
_cell_angle_alpha 90.00
_cell_angle_beta 90.00
_cell_angle_gamma 90.00
_cell_formula_units_Z 8
_cell_length_a 20.9710(16)
_cell_length_b 16.6536(13)
_cell_length_c 22.7371(17)
_cell_measurement_reflns_used 9238
_cell_measurement_temperature 173(2)
_cell_measurement_theta_max 25.37
_cell_measurement_theta_min 2.30
_cell_volume 7940.8(11)
_computing_cell_refinement 'Bruker APEX2 v.2011.4'
_computing_data_collection 'Bruker APEX2 v.2011.4'
_computing_data_reduction 'Bruker APEX2 v.2011.4'
_computing_molecular_graphics ORTEP-32
_computing_publication_material WinGX
_computing_structure_refinement 'SHELXL-97 (Sheldrick, 2008)'
_computing_structure_solution SIR-2004
_diffrn_ambient_temperature 173(2)
_diffrn_detector_area_resol_mean 8.366
_diffrn_measured_fraction_theta_full 1.000
_diffrn_measured_fraction_theta_max 0.999
_diffrn_measurement_device_type 'Bruker APEX-I CCD'
_diffrn_measurement_method 'phi and omega scans'
_diffrn_radiation_monochromator graphite
_diffrn_radiation_source 'fine-focus sealed tube'
_diffrn_radiation_type MoK\a
_diffrn_radiation_wavelength 0.71073
_diffrn_reflns_av_R_equivalents 0.0317
_diffrn_reflns_av_sigmaI/netI 0.0088
_diffrn_reflns_limit_h_max 25
_diffrn_reflns_limit_h_min -25
_diffrn_reflns_limit_k_max 20
_diffrn_reflns_limit_k_min -20
_diffrn_reflns_limit_l_max 27
_diffrn_reflns_limit_l_min -27
_diffrn_reflns_number 194464
_diffrn_reflns_theta_full 25.00
_diffrn_reflns_theta_max 25.39
_diffrn_reflns_theta_min 1.79
_exptl_absorpt_coefficient_mu 0.363
_exptl_absorpt_correction_T_max 0.9084
_exptl_absorpt_correction_T_min 0.8835
_exptl_absorpt_correction_type multi-scan
_exptl_absorpt_process_details SADABS
_exptl_crystal_colour yellow
_exptl_crystal_density_diffrn 1.331
_exptl_crystal_description rhombus
_exptl_crystal_F_000 3328
_exptl_crystal_size_max 0.35
_exptl_crystal_size_mid 0.30
_exptl_crystal_size_min 0.27
_refine_diff_density_max 0.417
_refine_diff_density_min -0.465
_refine_diff_density_rms 0.049
_refine_ls_extinction_method none
_refine_ls_goodness_of_fit_ref 1.074
_refine_ls_hydrogen_treatment constr
_refine_ls_matrix_type full
_refine_ls_number_parameters 473
_refine_ls_number_reflns 7298
_refine_ls_number_restraints 0
_refine_ls_restrained_S_all 1.074
_refine_ls_R_factor_all 0.0307
_refine_ls_R_factor_gt 0.0263
_refine_ls_shift/su_max 0.001
_refine_ls_shift/su_mean 0.000
_refine_ls_structure_factor_coef Fsqd
_refine_ls_weighting_details 'calc w=1/[\s^2^(Fo^2^)+(0.0232P)^2^+8.3500P] where P=(Fo^2^+2Fc^2^)/3'
_refine_ls_weighting_scheme calc
_refine_ls_wR_factor_gt 0.0611
_refine_ls_wR_factor_ref 0.0651
_reflns_number_gt 6551
_reflns_number_total 7298
_reflns_threshold_expression >2sigma(I)
_cod_data_source_file ja4033007_si_002_2.cif
_cod_data_source_block (2)
_cod_database_code 4119858

loop_
_symmetry_equiv_pos_as_xyz
'x, y, z'
'-x+1/2, -y, z+1/2'
'x+1/2, -y+1/2, -z'
'-x, y+1/2, -z+1/2'
'-x, -y, -z'
'x-1/2, y, -z-1/2'
'-x-1/2, y-1/2, z'
'x, -y-1/2, z-1/2'

loop_
_atom_site_label
_atom_site_type_symbol
_atom_site_fract_x
_atom_site_fract_y
_atom_site_fract_z
_atom_site_U_iso_or_equiv
_atom_site_adp_type
_atom_site_occupancy
_atom_site_symmetry_multiplicity
_atom_site_calc_flag
_atom_site_refinement_flags
C1 C 0.31383(9) 0.23956(12) 0.26764(8) 0.0256(4) Uani 1 1 d .
H1A H 0.3057 0.2820 0.2388 0.038 Uiso 1 1 calc R
H1B H 0.2804 0.1987 0.2648 0.038 Uiso 1 1 calc R
H1C H 0.3554 0.2149 0.2597 0.038 Uiso 1 1 calc R
C2 C 0.31388(8) 0.27517(10) 0.32882(7) 0.0192(3) Uani 1 1 d .
C3 C 0.25319(8) 0.29363(10) 0.35137(7) 0.0199(3) Uani 1 1 d .
H3 H 0.2182 0.2701 0.3312 0.024 Uiso 1 1 calc R
C4 C 0.23758(8) 0.34144(10) 0.39898(7) 0.0186(3) Uani 1 1 d .
C5 C 0.16762(8) 0.36384(11) 0.40313(8) 0.0231(4) Uani 1 1 d .
H5A H 0.1456 0.3256 0.4288 0.035 Uiso 1 1 calc R
H5B H 0.1485 0.3624 0.3638 0.035 Uiso 1 1 calc R
H5C H 0.1636 0.4181 0.4195 0.035 Uiso 1 1 calc R
C6 C 0.25374(8) 0.42349(10) 0.48295(7) 0.0184(3) Uani 1 1 d .
C7 C 0.26280(8) 0.50635(10) 0.47401(8) 0.0206(4) Uani 1 1 d .
C8 C 0.23650(9) 0.55932(11) 0.51486(8) 0.0264(4) Uani 1 1 d .
H8 H 0.2419 0.6155 0.5095 0.032 Uiso 1 1 calc R
C9 C 0.20281(9) 0.53171(12) 0.56285(8) 0.0292(4) Uani 1 1 d .
H9 H 0.1856 0.5688 0.5903 0.035 Uiso 1 1 calc R
C10 C 0.19410(9) 0.45035(12) 0.57109(8) 0.0260(4) Uani 1 1 d .
H10 H 0.1708 0.4320 0.6043 0.031 Uiso 1 1 calc R
C11 C 0.21893(8) 0.39436(11) 0.53136(7) 0.0206(4) Uani 1 1 d .
C12 C 0.20496(8) 0.30573(11) 0.54097(8) 0.0224(4) Uani 1 1 d .
H12 H 0.2189 0.2760 0.5050 0.027 Uiso 1 1 calc R
C13 C 0.13313(9) 0.29063(13) 0.54952(9) 0.0309(4) Uani 1 1 d .
H13A H 0.1202 0.3091 0.5887 0.046 Uiso 1 1 calc R
H13B H 0.1243 0.2331 0.5458 0.046 Uiso 1 1 calc R
H13C H 0.1091 0.3202 0.5195 0.046 Uiso 1 1 calc R
C14 C 0.24127(9) 0.27109(12) 0.59358(8) 0.0285(4) Uani 1 1 d .
H14A H 0.2872 0.2749 0.5863 0.043 Uiso 1 1 calc R
H14B H 0.2294 0.2147 0.5990 0.043 Uiso 1 1 calc R
H14C H 0.2304 0.3015 0.6291 0.043 Uiso 1 1 calc R
C15 C 0.29799(9) 0.53784(11) 0.42008(8) 0.0235(4) Uani 1 1 d .
H15 H 0.3320 0.4981 0.4098 0.028 Uiso 1 1 calc R
C16 C 0.33019(10) 0.61895(12) 0.43030(9) 0.0328(4) Uani 1 1 d .
H16A H 0.2975 0.6606 0.4350 0.049 Uiso 1 1 calc R
H16B H 0.3573 0.6320 0.3965 0.049 Uiso 1 1 calc R
H16C H 0.3564 0.6163 0.4660 0.049 Uiso 1 1 calc R
C17 C 0.25340(10) 0.54551(12) 0.36709(8) 0.0330(5) Uani 1 1 d .
H17A H 0.2358 0.4926 0.3573 0.049 Uiso 1 1 calc R
H17B H 0.2773 0.5664 0.3334 0.049 Uiso 1 1 calc R
H17C H 0.2185 0.5824 0.3767 0.049 Uiso 1 1 calc R
C18 C 0.42694(8) 0.28174(11) 0.32405(7) 0.0195(3) Uani 1 1 d .
C19 C 0.44969(8) 0.34821(11) 0.29206(7) 0.0225(4) Uani 1 1 d .
C20 C 0.50681(9) 0.33930(12) 0.26112(8) 0.0270(4) Uani 1 1 d .
H20 H 0.5231 0.3834 0.2393 0.032 Uiso 1 1 calc R
C21 C 0.54007(9) 0.26758(12) 0.26160(8) 0.0286(4) Uani 1 1 d .
H21 H 0.5789 0.2628 0.2404 0.034 Uiso 1 1 calc R
C22 C 0.51683(9) 0.20297(12) 0.29290(8) 0.0270(4) Uani 1 1 d .
H22 H 0.5400 0.1539 0.2929 0.032 Uiso 1 1 calc R
C23 C 0.45976(8) 0.20812(11) 0.32479(7) 0.0222(4) Uani 1 1 d .
C24 C 0.43511(9) 0.13373(11) 0.35643(8) 0.0248(4) Uani 1 1 d .
H24 H 0.3972 0.1498 0.3803 0.030 Uiso 1 1 calc R
C25 C 0.41379(10) 0.06905(12) 0.31246(9) 0.0314(4) Uani 1 1 d .
H25A H 0.3802 0.0908 0.2870 0.047 Uiso 1 1 calc R
H25B H 0.3973 0.0225 0.3339 0.047 Uiso 1 1 calc R
H25C H 0.4502 0.0526 0.2883 0.047 Uiso 1 1 calc R
C26 C 0.48450(10) 0.09702(12) 0.39805(9) 0.0337(4) Uani 1 1 d .
H26A H 0.5206 0.0767 0.3752 0.050 Uiso 1 1 calc R
H26B H 0.4650 0.0528 0.4200 0.050 Uiso 1 1 calc R
H26C H 0.4995 0.1381 0.4256 0.050 Uiso 1 1 calc R
C27 C 0.41388(9) 0.42727(11) 0.28793(8) 0.0261(4) Uani 1 1 d .
H27 H 0.3745 0.4227 0.3125 0.031 Uiso 1 1 calc R
C28 C 0.45309(10) 0.49820(12) 0.31130(8) 0.0314(4) Uani 1 1 d .
H28A H 0.4638 0.4888 0.3527 0.047 Uiso 1 1 calc R
H28B H 0.4281 0.5477 0.3079 0.047 Uiso 1 1 calc R
H28C H 0.4924 0.5034 0.2883 0.047 Uiso 1 1 calc R
C29 C 0.39316(11) 0.44409(14) 0.22422(9) 0.0375(5) Uani 1 1 d .
H29A H 0.4310 0.4522 0.1996 0.056 Uiso 1 1 calc R
H29B H 0.3666 0.4925 0.2232 0.056 Uiso 1 1 calc R
H29C H 0.3687 0.3983 0.2093 0.056 Uiso 1 1 calc R
C30 C 0.44341(12) 0.18641(12) 0.57437(10) 0.0398(5) Uani 1 1 d .
H30A H 0.3996 0.1668 0.5790 0.060 Uiso 1 1 calc R
H30B H 0.4713 0.1587 0.6024 0.060 Uiso 1 1 calc R
H30C H 0.4581 0.1757 0.5342 0.060 Uiso 1 1 calc R
C31 C 0.44534(8) 0.27618(11) 0.58608(7) 0.0222(4) Uani 1 1 d .
C32 C 0.42183(10) 0.29627(16) 0.64766(8) 0.0411(5) Uani 1 1 d .
H32A H 0.4285 0.3536 0.6554 0.062 Uiso 1 1 calc R
H32B H 0.4456 0.2645 0.6766 0.062 Uiso 1 1 calc R
H32C H 0.3763 0.2837 0.6507 0.062 Uiso 1 1 calc R
C33 C 0.51223(9) 0.30925(12) 0.57625(9) 0.0306(4) Uani 1 1 d .
H33A H 0.5259 0.2974 0.5360 0.046 Uiso 1 1 calc R
H33B H 0.5418 0.2841 0.6041 0.046 Uiso 1 1 calc R
H33C H 0.5120 0.3675 0.5824 0.046 Uiso 1 1 calc R
C34 C 0.37752(7) 0.38284(11) 0.53468(7) 0.0179(3) Uani 1 1 d .
C35 C 0.37895(8) 0.45694(11) 0.56986(7) 0.0192(3) Uani 1 1 d .
C36 C 0.41992(8) 0.51765(11) 0.55075(7) 0.0219(4) Uani 1 1 d .
H36 H 0.4440 0.5107 0.5157 0.026 Uiso 1 1 calc R
C37 C 0.42557(8) 0.58808(11) 0.58287(8) 0.0243(4) Uani 1 1 d .
H37 H 0.4549 0.6283 0.5709 0.029 Uiso 1 1 calc R
C38 C 0.38835(9) 0.59961(11) 0.63248(8) 0.0239(4) Uani 1 1 d .
H38 H 0.3912 0.6484 0.6540 0.029 Uiso 1 1 calc R
C39 C 0.34685(8) 0.53945(11) 0.65065(7) 0.0225(4) Uani 1 1 d .
C40 C 0.34222(8) 0.46758(11) 0.62029(7) 0.0213(4) Uani 1 1 d .
H40 H 0.3145 0.4263 0.6336 0.026 Uiso 1 1 calc R
C41 C 0.30612(9) 0.55426(11) 0.70375(8) 0.0269(4) Uani 1 1 d .
N1 N 0.36786(6) 0.29047(8) 0.35699(6) 0.0174(3) Uani 1 1 d .
N2 N 0.27972(7) 0.36763(8) 0.43995(6) 0.0172(3) Uani 1 1 d .
N3 N 0.40342(7) 0.31505(8) 0.54115(6) 0.0178(3) Uani 1 1 d .
F1 F 0.45630(5) 0.26432(6) 0.44323(4) 0.0218(2) Uani 1 1 d .
F2 F 0.33008(5) 0.22003(6) 0.46412(4) 0.0215(2) Uani 1 1 d .
F3 F 0.42095(5) 0.41082(6) 0.42610(4) 0.0206(2) Uani 1 1 d .
F4 F 0.34018(6) 0.58032(8) 0.74984(5) 0.0399(3) Uani 1 1 d .
F5 F 0.27468(6) 0.48887(7) 0.72157(5) 0.0388(3) Uani 1 1 d .
F6 F 0.26173(6) 0.61082(8) 0.69368(5) 0.0428(3) Uani 1 1 d .
Nb1 Nb 0.375227(7) 0.317782(9) 0.452918(6) 0.01462(5) Uani 1 1 d .

loop_
_atom_site_aniso_label
_atom_site_aniso_U_11
_atom_site_aniso_U_22
_atom_site_aniso_U_33
_atom_site_aniso_U_23
_atom_site_aniso_U_13
_atom_site_aniso_U_12
C1 0.0237(9) 0.0338(10) 0.0193(9) -0.0068(8) -0.0014(7) -0.0010(8)
C2 0.0245(9) 0.0182(8) 0.0150(8) 0.0010(6) 0.0006(7) -0.0022(7)
C3 0.0195(8) 0.0225(8) 0.0177(8) 0.0006(7) -0.0017(7) -0.0044(7)
C4 0.0195(8) 0.0192(8) 0.0172(8) 0.0038(7) 0.0000(6) -0.0022(7)
C5 0.0191(9) 0.0292(9) 0.0211(8) -0.0005(7) -0.0016(7) 0.0000(7)
C6 0.0166(8) 0.0223(9) 0.0164(8) -0.0023(7) -0.0019(6) 0.0027(7)
C7 0.0196(9) 0.0217(9) 0.0204(8) 0.0011(7) -0.0058(7) 0.0017(7)
C8 0.0289(10) 0.0211(9) 0.0292(10) -0.0017(7) -0.0059(8) 0.0067(7)
C9 0.0325(10) 0.0305(10) 0.0246(9) -0.0048(8) -0.0007(8) 0.0127(8)
C10 0.0244(9) 0.0332(10) 0.0204(9) 0.0008(8) 0.0024(7) 0.0065(8)
C11 0.0177(8) 0.0251(9) 0.0190(8) 0.0006(7) -0.0012(7) 0.0026(7)
C12 0.0221(9) 0.0250(9) 0.0203(9) 0.0012(7) 0.0046(7) -0.0008(7)
C13 0.0232(10) 0.0405(11) 0.0290(10) 0.0035(9) 0.0044(8) -0.0063(8)
C14 0.0280(10) 0.0305(10) 0.0269(9) 0.0071(8) 0.0033(8) -0.0007(8)
C15 0.0242(9) 0.0209(9) 0.0255(9) 0.0037(7) -0.0015(7) 0.0009(7)
C16 0.0354(11) 0.0284(10) 0.0345(11) 0.0062(8) -0.0105(9) -0.0086(9)
C17 0.0409(11) 0.0339(11) 0.0242(9) 0.0067(8) -0.0077(9) -0.0125(9)
C18 0.0187(8) 0.0270(9) 0.0128(8) -0.0050(7) 0.0013(6) -0.0042(7)
C19 0.0221(9) 0.0299(9) 0.0156(8) -0.0036(7) -0.0018(7) -0.0066(7)
C20 0.0252(9) 0.0384(11) 0.0176(9) -0.0035(8) 0.0024(7) -0.0106(8)
C21 0.0196(9) 0.0449(12) 0.0213(9) -0.0112(8) 0.0046(7) -0.0071(8)
C22 0.0228(9) 0.0345(10) 0.0238(9) -0.0110(8) 0.0007(7) -0.0006(8)
C23 0.0220(9) 0.0265(9) 0.0180(8) -0.0084(7) 0.0000(7) -0.0027(7)
C24 0.0252(9) 0.0244(9) 0.0248(9) -0.0059(7) 0.0037(7) 0.0016(7)
C25 0.0325(10) 0.0264(10) 0.0352(11) -0.0096(8) 0.0031(8) -0.0031(8)
C26 0.0366(11) 0.0284(10) 0.0360(11) -0.0040(9) -0.0021(9) 0.0040(9)
C27 0.0259(9) 0.0310(10) 0.0214(9) 0.0045(8) 0.0026(7) -0.0043(8)
C28 0.0404(11) 0.0288(10) 0.0250(10) 0.0048(8) 0.0048(8) -0.0055(9)
C29 0.0389(12) 0.0435(12) 0.0300(11) 0.0078(9) -0.0041(9) -0.0048(10)
C30 0.0516(14) 0.0278(11) 0.0400(12) 0.0106(9) -0.0166(10) -0.0019(10)
C31 0.0218(9) 0.0278(9) 0.0171(8) 0.0036(7) -0.0027(7) 0.0041(7)
C32 0.0362(11) 0.0699(16) 0.0171(9) 0.0090(10) -0.0002(8) 0.0199(11)
C33 0.0225(9) 0.0370(11) 0.0323(10) 0.0058(9) -0.0057(8) 0.0011(8)
C34 0.0134(8) 0.0249(9) 0.0156(8) 0.0008(7) 0.0026(6) -0.0015(7)
C35 0.0182(8) 0.0252(9) 0.0142(8) -0.0011(7) -0.0035(6) 0.0024(7)
C36 0.0180(8) 0.0279(9) 0.0197(8) -0.0001(7) 0.0010(7) 0.0021(7)
C37 0.0202(9) 0.0257(9) 0.0270(9) 0.0001(7) -0.0030(7) -0.0010(7)
C38 0.0261(9) 0.0234(9) 0.0223(9) -0.0039(7) -0.0066(7) 0.0031(7)
C39 0.0235(9) 0.0279(9) 0.0161(8) -0.0016(7) -0.0019(7) 0.0045(7)
C40 0.0210(9) 0.0249(9) 0.0181(8) 0.0000(7) 0.0004(7) 0.0009(7)
C41 0.0337(10) 0.0279(10) 0.0193(9) -0.0023(7) 0.0011(8) 0.0057(8)
N1 0.0179(7) 0.0200(7) 0.0144(7) -0.0006(6) 0.0019(5) -0.0011(6)
N2 0.0181(7) 0.0183(7) 0.0152(7) 0.0005(5) 0.0013(5) -0.0001(6)
N3 0.0157(7) 0.0243(8) 0.0134(7) 0.0019(6) 0.0010(5) -0.0016(6)
F1 0.0197(5) 0.0265(5) 0.0192(5) -0.0027(4) 0.0007(4) 0.0045(4)
F2 0.0218(5) 0.0200(5) 0.0228(5) 0.0027(4) 0.0006(4) -0.0019(4)
F3 0.0221(5) 0.0219(5) 0.0179(5) 0.0002(4) 0.0017(4) -0.0039(4)
F4 0.0504(8) 0.0508(7) 0.0186(5) -0.0114(5) -0.0004(5) 0.0010(6)
F5 0.0495(7) 0.0384(7) 0.0286(6) -0.0039(5) 0.0173(5) -0.0043(6)
F6 0.0475(7) 0.0500(8) 0.0310(6) 0.0024(6) 0.0109(5) 0.0243(6)
Nb1 0.01514(8) 0.01671(8) 0.01202(8) -0.00011(5) 0.00082(5) -0.00018(5)

loop_
_atom_type_symbol
_atom_type_description
_atom_type_scat_dispersion_real
_atom_type_scat_dispersion_imag
_atom_type_scat_source
C C 0.0033 0.0016 'International Tables Vol C Tables 4.2.6.8 and 6.1.1.4'
H H 0.0000 0.0000 'International Tables Vol C Tables 4.2.6.8 and 6.1.1.4'
N N 0.0061 0.0033 'International Tables Vol C Tables 4.2.6.8 and 6.1.1.4'
F F 0.0171 0.0103 'International Tables Vol C Tables 4.2.6.8 and 6.1.1.4'
Nb Nb -2.0727 0.6215 'International Tables Vol C Tables 4.2.6.8 and 6.1.1.4'

loop_
_geom_angle_atom_site_label_1
_geom_angle_atom_site_label_2
_geom_angle_atom_site_label_3
_geom_angle
C2 C1 H1A 109.5
C2 C1 H1B 109.5
H1A C1 H1B 109.5
C2 C1 H1C 109.5
H1A C1 H1C 109.5
H1B C1 H1C 109.5
N1 C2 C3 123.70(15)
N1 C2 C1 121.37(15)
C3 C2 C1 114.87(15)
C4 C3 C2 128.73(16)
C4 C3 H3 115.6
C2 C3 H3 115.6
N2 C4 C3 124.64(15)
N2 C4 C5 120.56(15)
C3 C4 C5 114.80(15)
C4 C5 H5A 109.5
C4 C5 H5B 109.5
H5A C5 H5B 109.5
C4 C5 H5C 109.5
H5A C5 H5C 109.5
H5B C5 H5C 109.5
C11 C6 C7 121.40(16)
C11 C6 N2 119.96(15)
C7 C6 N2 118.62(15)
C8 C7 C6 118.06(16)
C8 C7 C15 120.63(16)
C6 C7 C15 121.26(15)
C9 C8 C7 121.25(17)
C9 C8 H8 119.4
C7 C8 H8 119.4
C8 C9 C10 120.18(17)
C8 C9 H9 119.9
C10 C9 H9 119.9
C9 C10 C11 121.16(17)
C9 C10 H10 119.4
C11 C10 H10 119.4
C10 C11 C6 117.94(16)
C10 C11 C12 118.85(16)
C6 C11 C12 123.17(15)
C11 C12 C14 112.48(15)
C11 C12 C13 111.42(15)
C14 C12 C13 109.06(15)
C11 C12 H12 107.9
C14 C12 H12 107.9
C13 C12 H12 107.9
C12 C13 H13A 109.5
C12 C13 H13B 109.5
H13A C13 H13B 109.5
C12 C13 H13C 109.5
H13A C13 H13C 109.5
H13B C13 H13C 109.5
C12 C14 H14A 109.5
C12 C14 H14B 109.5
H14A C14 H14B 109.5
C12 C14 H14C 109.5
H14A C14 H14C 109.5
H14B C14 H14C 109.5
C7 C15 C16 113.32(16)
C7 C15 C17 111.48(15)
C16 C15 C17 108.41(15)
C7 C15 H15 107.8
C16 C15 H15 107.8
C17 C15 H15 107.8
C15 C16 H16A 109.5
C15 C16 H16B 109.5
H16A C16 H16B 109.5
C15 C16 H16C 109.5
H16A C16 H16C 109.5
H16B C16 H16C 109.5
C15 C17 H17A 109.5
C15 C17 H17B 109.5
H17A C17 H17B 109.5
C15 C17 H17C 109.5
H17A C17 H17C 109.5
H17B C17 H17C 109.5
C23 C18 C19 121.73(16)
C23 C18 N1 119.85(15)
C19 C18 N1 118.42(15)
C20 C19 C18 117.85(17)
C20 C19 C27 119.01(16)
C18 C19 C27 123.09(16)
C21 C20 C19 121.34(18)
C21 C20 H20 119.3
C19 C20 H20 119.3
C22 C21 C20 119.98(17)
C22 C21 H21 120.0
C20 C21 H21 120.0
C21 C22 C23 121.39(18)
C21 C22 H22 119.3
C23 C22 H22 119.3
C22 C23 C18 117.71(17)
C22 C23 C24 118.97(17)
C18 C23 C24 123.28(15)
C23 C24 C26 112.79(16)
C23 C24 C25 111.20(15)
C26 C24 C25 108.62(16)
C23 C24 H24 108.0
C26 C24 H24 108.0
C25 C24 H24 108.0
C24 C25 H25A 109.5
C24 C25 H25B 109.5
H25A C25 H25B 109.5
C24 C25 H25C 109.5
H25A C25 H25C 109.5
H25B C25 H25C 109.5
C24 C26 H26A 109.5
C24 C26 H26B 109.5
H26A C26 H26B 109.5
C24 C26 H26C 109.5
H26A C26 H26C 109.5
H26B C26 H26C 109.5
C19 C27 C28 112.40(15)
C19 C27 C29 110.85(16)
C28 C27 C29 109.72(16)
C19 C27 H27 107.9
C28 C27 H27 107.9
C29 C27 H27 107.9
C27 C28 H28A 109.5
C27 C28 H28B 109.5
H28A C28 H28B 109.5
C27 C28 H28C 109.5
H28A C28 H28C 109.5
H28B C28 H28C 109.5
C27 C29 H29A 109.5
C27 C29 H29B 109.5
H29A C29 H29B 109.5
C27 C29 H29C 109.5
H29A C29 H29C 109.5
H29B C29 H29C 109.5
C31 C30 H30A 109.5
C31 C30 H30B 109.5
H30A C30 H30B 109.5
C31 C30 H30C 109.5
H30A C30 H30C 109.5
H30B C30 H30C 109.5
N3 C31 C30 106.91(15)
N3 C31 C32 110.06(14)
C30 C31 C32 111.65(18)
N3 C31 C33 106.53(14)
C30 C31 C33 110.77(17)
C32 C31 C33 110.72(17)
C31 C32 H32A 109.5
C31 C32 H32B 109.5
H32A C32 H32B 109.5
C31 C32 H32C 109.5
H32A C32 H32C 109.5
H32B C32 H32C 109.5
C31 C33 H33A 109.5
C31 C33 H33B 109.5
H33A C33 H33B 109.5
C31 C33 H33C 109.5
H33A C33 H33C 109.5
H33B C33 H33C 109.5
N3 C34 C35 132.74(16)
N3 C34 Nb1 70.11(10)
C35 C34 Nb1 153.19(13)
C40 C35 C36 120.30(16)
C40 C35 C34 122.91(16)
C36 C35 C34 116.79(15)
C37 C36 C35 120.08(16)
C37 C36 H36 120.0
C35 C36 H36 120.0
C38 C37 C36 119.86(17)
C38 C37 H37 120.1
C36 C37 H37 120.1
C37 C38 C39 119.67(17)
C37 C38 H38 120.2
C39 C38 H38 120.2
C40 C39 C38 121.25(16)
C40 C39 C41 120.22(16)
C38 C39 C41 118.52(16)
C39 C40 C35 118.78(16)
C39 C40 H40 120.6
C35 C40 H40 120.6
F5 C41 F4 106.84(15)
F5 C41 F6 106.33(16)
F4 C41 F6 105.98(15)
F5 C41 C39 113.04(15)
F4 C41 C39 112.28(16)
F6 C41 C39 111.89(15)
C2 N1 C18 117.35(13)
C2 N1 Nb1 124.76(11)
C18 N1 Nb1 117.65(10)
C4 N2 C6 115.03(14)
C4 N2 Nb1 124.54(11)
C6 N2 Nb1 119.65(10)
C34 N3 C31 136.09(15)
C34 N3 Nb1 75.35(10)
C31 N3 Nb1 146.18(11)
F2 Nb1 F3 169.10(4)
F2 Nb1 F1 93.38(4)
F3 Nb1 F1 84.04(4)
F2 Nb1 N3 89.64(5)
F3 Nb1 N3 100.41(5)
F1 Nb1 N3 81.41(5)
F2 Nb1 C34 109.06(5)
F3 Nb1 C34 81.78(5)
F1 Nb1 C34 108.11(5)
N3 Nb1 C34 34.54(6)
F2 Nb1 N2 83.51(5)
F3 Nb1 N2 96.21(5)
F1 Nb1 N2 164.82(5)
N3 Nb1 N2 113.34(5)
C34 Nb1 N2 86.90(6)
F2 Nb1 N1 85.53(5)
F3 Nb1 N1 83.62(5)
F1 Nb1 N1 81.70(5)
N3 Nb1 N1 162.11(5)
C34 Nb1 N1 161.37(6)
N2 Nb1 N1 83.24(5)

loop_
_geom_bond_atom_site_label_1
_geom_bond_atom_site_label_2
_geom_bond_distance
C1 C2 1.512(2)
C1 H1A 0.9800
C1 H1B 0.9800
C1 H1C 0.9800
C2 N1 1.325(2)
C2 C3 1.406(2)
C3 C4 1.383(2)
C3 H3 0.9500
C4 N2 1.356(2)
C4 C5 1.517(2)
C5 H5A 0.9800
C5 H5B 0.9800
C5 H5C 0.9800
C6 C11 1.407(2)
C6 C7 1.408(2)
C6 N2 1.455(2)
C7 C8 1.395(3)
C7 C15 1.524(2)
C8 C9 1.379(3)
C8 H8 0.9500
C9 C10 1.380(3)
C9 H9 0.9500
C10 C11 1.399(3)
C10 H10 0.9500
C11 C12 1.521(2)
C12 C14 1.531(2)
C12 C13 1.540(2)
C12 H12 1.0000
C13 H13A 0.9800
C13 H13B 0.9800
C13 H13C 0.9800
C14 H14A 0.9800
C14 H14B 0.9800
C14 H14C 0.9800
C15 C16 1.528(3)
C15 C17 1.531(2)
C15 H15 1.0000
C16 H16A 0.9800
C16 H16B 0.9800
C16 H16C 0.9800
C17 H17A 0.9800
C17 H17B 0.9800
C17 H17C 0.9800
C18 C23 1.406(3)
C18 C19 1.408(2)
C18 N1 1.455(2)
C19 C20 1.397(3)
C19 C27 1.519(3)
C20 C21 1.383(3)
C20 H20 0.9500
C21 C22 1.379(3)
C21 H21 0.9500
C22 C23 1.402(2)
C22 H22 0.9500
C23 C24 1.523(3)
C24 C26 1.530(3)
C24 C25 1.536(2)
C24 H24 1.0000
C25 H25A 0.9800
C25 H25B 0.9800
C25 H25C 0.9800
C26 H26A 0.9800
C26 H26B 0.9800
C26 H26C 0.9800
C27 C28 1.534(3)
C27 C29 1.538(3)
C27 H27 1.0000
C28 H28A 0.9800
C28 H28B 0.9800
C28 H28C 0.9800
C29 H29A 0.9800
C29 H29B 0.9800
C29 H29C 0.9800
C30 C31 1.519(3)
C30 H30A 0.9800
C30 H30B 0.9800
C30 H30C 0.9800
C31 N3 1.495(2)
C31 C32 1.522(3)
C31 C33 1.524(3)
C32 H32A 0.9800
C32 H32B 0.9800
C32 H32C 0.9800
C33 H33A 0.9800
C33 H33B 0.9800
C33 H33C 0.9800
C34 N3 1.261(2)
C34 C35 1.471(2)
C34 Nb1 2.1523(17)
C35 C40 1.393(2)
C35 C36 1.396(2)
C36 C37 1.387(3)
C36 H36 0.9500
C37 C38 1.385(3)
C37 H37 0.9500
C38 C39 1.390(3)
C38 H38 0.9500
C39 C40 1.385(2)
C39 C41 1.499(2)
C40 H40 0.9500
C41 F5 1.336(2)
C41 F4 1.340(2)
C41 F6 1.344(2)
N1 Nb1 2.2334(14)
N2 Nb1 2.1880(14)
N3 Nb1 2.0919(14)
F1 Nb1 1.9319(10)
F2 Nb1 1.9004(10)
F3 Nb1 1.9214(10)
